data_1519888
loop_
_publ_author_name
'Coles, Susanne L.'
'Threlfall, Terry L.'
'Hursthouse, Michael B.'

_publ_section_title
;
 N-(2-cyanophenyl)acetamide
;
_journal_name_full 'Crystal Structure Report Archive'
_journal_page_first 1365
_journal_year 2008
_chemical_formula_sum 'C9 H8 N2 O'
_chemical_formula_weight 160.17
_chemical_name_systematic
;
N-(2-cyanophenyl)acetamide
;
_space_group_IT_number 19
_symmetry_cell_setting orthorhombic
_symmetry_space_group_name_Hall 'P 2ac 2ab'
_symmetry_space_group_name_H-M 'P 21 21 21'
_atom_sites_solution_hydrogens geom
_atom_sites_solution_primary direct
_atom_sites_solution_secondary difmap
_cell_angle_alpha 90.00
_cell_angle_beta 90.00
_cell_angle_gamma 90.00
_cell_formula_units_Z 4
_cell_length_a 3.8114(4)
_cell_length_b 11.3360(14)
_cell_length_c 18.3264(17)
_cell_measurement_reflns_used 30114
_cell_measurement_temperature 120(2)
_cell_measurement_theta_max 27.48
_cell_measurement_theta_min 2.91
_cell_volume 791.81(15)
_computing_cell_refinement 'DENZO (Otwinowski & Minor, 1997) & COLLECT (Hooft, R.W.W., 1998)'
_computing_data_collection 'COLLECT (Hooft, R.W.W., 1998)'
_computing_data_reduction 'DENZO (Otwinowski & Minor, 1997) & COLLECT (Hooft, R.W.W., 1998)'
_computing_structure_refinement 'SHELXL-97 (Sheldrick, 1997)'
_computing_structure_solution 'SHELXS-97 (Sheldrick, 1997)'
_diffrn_ambient_temperature 120(2)
_diffrn_detector_area_resol_mean 9.091
_diffrn_measured_fraction_theta_full 0.991
_diffrn_measured_fraction_theta_max 0.991
_diffrn_measurement_device_type 'Bruker-Nonius Roper CCD camera on \k-goniostat'
_diffrn_measurement_method '\f & \w scans'
_diffrn_radiation_monochromator graphite
_diffrn_radiation_source 'Bruker-Nonius FR591 rotating anode'
_diffrn_radiation_type MoK\a
_diffrn_radiation_wavelength 0.71073
_diffrn_reflns_av_R_equivalents 0.0973
_diffrn_reflns_av_sigmaI/netI 0.0713
_diffrn_reflns_limit_h_max 4
_diffrn_reflns_limit_h_min -4
_diffrn_reflns_limit_k_max 13
_diffrn_reflns_limit_k_min -14
_diffrn_reflns_limit_l_max 23
_diffrn_reflns_limit_l_min -21
_diffrn_reflns_number 8975
_diffrn_reflns_theta_full 27.44
_diffrn_reflns_theta_max 27.44
_diffrn_reflns_theta_min 4.23
_exptl_absorpt_coefficient_mu 0.091
_exptl_absorpt_correction_T_max 0.9928
_exptl_absorpt_correction_T_min 0.9856
_exptl_absorpt_correction_type multi-scan
_exptl_absorpt_process_details 'SADABS 2007/2 (Sheldrick, G.M., 2007)'
_exptl_crystal_colour colourless
_exptl_crystal_density_diffrn 1.344
_exptl_crystal_density_method 'not measured'
_exptl_crystal_description 'cut needle'
_exptl_crystal_F_000 336
_exptl_crystal_size_max 0.16
_exptl_crystal_size_mid 0.10
_exptl_crystal_size_min 0.08
_refine_diff_density_max 0.213
_refine_diff_density_min -0.232
_refine_diff_density_rms 0.056
_refine_ls_abs_structure_details 'Flack H D (1983), Acta Cryst. A39, 876-881'
_refine_ls_abs_structure_Flack 5(3)
_refine_ls_extinction_method none
_refine_ls_goodness_of_fit_ref 1.089
_refine_ls_hydrogen_treatment mixed
_refine_ls_matrix_type full
_refine_ls_number_parameters 115
_refine_ls_number_reflns 1792
_refine_ls_number_restraints 1
_refine_ls_restrained_S_all 1.089
_refine_ls_R_factor_all 0.0673
_refine_ls_R_factor_gt 0.0557
_refine_ls_shift/su_max 0.000
_refine_ls_shift/su_mean 0.000
_refine_ls_structure_factor_coef Fsqd
_refine_ls_weighting_details 'calc w=1/[\s^2^(Fo^2^)+(0.0548P)^2^+0.2552P] where P=(Fo^2^+2Fc^2^)/3'
_refine_ls_weighting_scheme calc
_refine_ls_wR_factor_gt 0.1262
_refine_ls_wR_factor_ref 0.1319
_reflns_number_gt 1546
_reflns_number_total 1792
_reflns_threshold_expression >2sigma(I)
_cod_data_source_file eCrystal-1365.cif
_cod_data_source_block 2008lsh117
_cod_depositor_comments
;
Citation :
Coles (nee Huth), Susanne L. and Threlfall, Terry L. and 
Hursthouse, Michael B. (2008) 
University of Southampton, Crystal Structure Report Archive. 
(doi:10.5258/ecrystals/1365)

More at:
http://ecrystals.chem.soton.ac.uk/1365/

The following automatic conversions were performed:

'_symmetry_cell_setting' value 'Orthorhombic' changed to
'orthorhombic' according to the built-in table from CIF Core
dictionary named 'cif_core.dic' version 2.4.1 from 2010-06-29.

Automatic conversion script
Id: cif_fix_values 3392 2015-05-12 13:50:21Z andrius 
;
_cod_original_sg_symbol_H-M 'P21 21 21'
_cod_database_code 1519888

loop_
_symmetry_equiv_pos_as_xyz
'x, y, z'
'-x+1/2, -y, z+1/2'
'-x, y+1/2, -z+1/2'
'x+1/2, -y+1/2, -z'

loop_
_atom_site_label
_atom_site_type_symbol
_atom_site_fract_x
_atom_site_fract_y
_atom_site_fract_z
_atom_site_U_iso_or_equiv
_atom_site_adp_type
_atom_site_occupancy
_atom_site_symmetry_multiplicity
_atom_site_calc_flag
_atom_site_refinement_flags
_atom_site_disorder_assembly
_atom_site_disorder_group
C1 C -0.1462(6) 0.43354(19) 0.36087(11) 0.0230(5) Uani 1 1 d . . .
C2 C -0.0822(6) 0.3154(2) 0.34190(11) 0.0238(5) Uani 1 1 d . . .
C3 C -0.1587(6) 0.2737(2) 0.27192(12) 0.0271(5) Uani 1 1 d . . .
H3 H -0.1149 0.1935 0.2598 0.033 Uiso 1 1 calc R . .
C4 C -0.2978(6) 0.3490(2) 0.22051(12) 0.0290(5) Uani 1 1 d . . .
H4 H -0.3493 0.3212 0.1728 0.035 Uiso 1 1 calc R . .
C5 C -0.3623(6) 0.4662(2) 0.23904(11) 0.0283(5) Uani 1 1 d . . .
H5 H -0.4573 0.5182 0.2035 0.034 Uiso 1 1 calc R . .
C6 C -0.2901(6) 0.5083(2) 0.30844(11) 0.0257(5) Uani 1 1 d . . .
H6 H -0.3389 0.5882 0.3203 0.031 Uiso 1 1 calc R . .
C7 C 0.0658(6) 0.5805(2) 0.45011(11) 0.0261(5) Uani 1 1 d . . .
C8 C 0.1319(7) 0.5979(2) 0.53057(12) 0.0331(6) Uani 1 1 d . . .
H8A H 0.3722 0.6262 0.5379 0.050 Uiso 1 1 calc R . .
H8B H 0.1007 0.5227 0.5561 0.050 Uiso 1 1 calc R . .
H8C H -0.0342 0.6560 0.5499 0.050 Uiso 1 1 calc R . .
C9 C 0.0734(6) 0.2365(2) 0.39440(12) 0.0254(5) Uani 1 1 d . . .
N1 N -0.0699(5) 0.47217(17) 0.43224(9) 0.0259(4) Uani 1 1 d D . .
N2 N 0.2004(6) 0.17310(19) 0.43570(11) 0.0342(5) Uani 1 1 d . . .
O1 O 0.1288(5) 0.65654(14) 0.40485(8) 0.0331(4) Uani 1 1 d . . .
H1N H -0.088(8) 0.416(2) 0.4654(12) 0.041(8) Uiso 1 1 d D . .

loop_
_atom_site_aniso_label
_atom_site_aniso_U_11
_atom_site_aniso_U_22
_atom_site_aniso_U_33
_atom_site_aniso_U_23
_atom_site_aniso_U_13
_atom_site_aniso_U_12
C1 0.0228(11) 0.0240(11) 0.0222(9) -0.0008(8) 0.0032(9) -0.0009(9)
C2 0.0224(11) 0.0250(11) 0.0238(9) 0.0008(8) 0.0010(8) -0.0007(9)
C3 0.0287(13) 0.0255(12) 0.0272(10) -0.0022(9) 0.0000(10) 0.0021(10)
C4 0.0309(12) 0.0335(13) 0.0226(10) -0.0010(9) -0.0022(9) -0.0003(11)
C5 0.0297(12) 0.0310(13) 0.0241(10) 0.0052(9) -0.0004(9) 0.0051(10)
C6 0.0286(12) 0.0220(11) 0.0265(11) 0.0001(9) 0.0018(9) 0.0023(9)
C7 0.0254(11) 0.0241(12) 0.0289(11) -0.0039(9) 0.0030(9) 0.0012(10)
C8 0.0348(14) 0.0337(14) 0.0308(11) -0.0072(10) 0.0010(10) -0.0027(11)
C9 0.0270(11) 0.0211(11) 0.0281(10) -0.0019(9) 0.0027(9) -0.0011(10)
N1 0.0345(11) 0.0231(10) 0.0202(8) 0.0002(7) -0.0004(8) -0.0025(9)
N2 0.0423(12) 0.0284(11) 0.0319(10) 0.0037(9) -0.0031(9) 0.0033(10)
O1 0.0433(10) 0.0229(8) 0.0330(8) 0.0001(7) 0.0059(8) -0.0049(8)

loop_
_atom_type_symbol
_atom_type_description
_atom_type_scat_dispersion_real
_atom_type_scat_dispersion_imag
_atom_type_scat_source
C C 0.0033 0.0016 'International Tables Vol C Tables 4.2.6.8 and 6.1.1.4'
H H 0.0000 0.0000 'International Tables Vol C Tables 4.2.6.8 and 6.1.1.4'
N N 0.0061 0.0033 'International Tables Vol C Tables 4.2.6.8 and 6.1.1.4'
O O 0.0106 0.0060 'International Tables Vol C Tables 4.2.6.8 and 6.1.1.4'

loop_
_geom_angle_atom_site_label_1
_geom_angle_atom_site_label_2
_geom_angle_atom_site_label_3
_geom_angle
_geom_angle_site_symmetry_1
_geom_angle_site_symmetry_3
C6 C1 C2 118.50(19) . .
C6 C1 N1 122.2(2) . .
C2 C1 N1 119.33(19) . .
C3 C2 C1 120.9(2) . .
C3 C2 C9 119.3(2) . .
C1 C2 C9 119.83(19) . .
C4 C3 C2 119.9(2) . .
C4 C3 H3 120.1 . .
C2 C3 H3 120.1 . .
C3 C4 C5 119.5(2) . .
C3 C4 H4 120.3 . .
C5 C4 H4 120.3 . .
C6 C5 C4 121.1(2) . .
C6 C5 H5 119.5 . .
C4 C5 H5 119.5 . .
C5 C6 C1 120.1(2) . .
C5 C6 H6 119.9 . .
C1 C6 H6 119.9 . .
O1 C7 N1 123.0(2) . .
O1 C7 C8 122.7(2) . .
N1 C7 C8 114.4(2) . .
C7 C8 H8A 109.5 . .
C7 C8 H8B 109.5 . .
H8A C8 H8B 109.5 . .
C7 C8 H8C 109.5 . .
H8A C8 H8C 109.5 . .
H8B C8 H8C 109.5 . .
N2 C9 C2 179.2(3) . .
C7 N1 C1 125.25(19) . .
C7 N1 H1N 120.6(19) . .
C1 N1 H1N 113.6(19) . .

loop_
_geom_bond_atom_site_label_1
_geom_bond_atom_site_label_2
_geom_bond_distance
_geom_bond_site_symmetry_2
C1 C6 1.393(3) .
C1 C2 1.405(3) .
C1 N1 1.410(3) .
C2 C3 1.397(3) .
C2 C9 1.441(3) .
C3 C4 1.377(3) .
C3 H3 0.9500 .
C4 C5 1.394(3) .
C4 H4 0.9500 .
C5 C6 1.386(3) .
C5 H5 0.9500 .
C6 H6 0.9500 .
C7 O1 1.220(3) .
C7 N1 1.372(3) .
C7 C8 1.509(3) .
C8 H8A 0.9800 .
C8 H8B 0.9800 .
C8 H8C 0.9800 .
C9 N2 1.151(3) .
N1 H1N 0.881(17) .

loop_
_geom_hbond_atom_site_label_D
_geom_hbond_atom_site_label_H
_geom_hbond_atom_site_label_A
_geom_hbond_distance_DH
_geom_hbond_distance_HA
_geom_hbond_distance_DA
_geom_hbond_angle_DHA
_geom_hbond_site_symmetry_A
N1 H1N N2 0.881(17) 2.23(2) 3.055(3) 157(3) 4_456
